data_1520658
loop_
_publ_author_name
'Chen, Shi'
'Ibrahim, Ahmad A.'
'Mondal, Mukulesh'
'Magee, Anthony J.'
'Cruz, Adam J.'
'Wheeler, Kraig A.'
'Kerrigan, Nessan J.'

_publ_section_title
;
 Asymmetric Synthesis of Deoxypropionate Derivatives via Catalytic
 Hydrogenolysis of Enantioenriched Z-Ketene Heterodimers.
;
_journal_issue 13
_journal_name_full 'Organic letters'
_journal_page_first 3248
_journal_page_last 3251
_journal_paper_doi 10.1021/acs.orglett.5b01391
_journal_volume 17
_journal_year 2015
_chemical_absolute_configuration rm
_chemical_formula_moiety 'C19 H20 N2 O6'
_chemical_formula_sum 'C19 H20 N2 O6'
_chemical_formula_weight 372.37
_chemical_name_systematic
;
 ?
;
_space_group_crystal_system orthorhombic
_space_group_IT_number 19
_space_group_name_Hall 'P 2ac 2ab'
_space_group_name_H-M_alt 'P 21 21 21'
_symmetry_space_group_name_Hall 'P 2ac 2ab'
_symmetry_space_group_name_H-M 'P 21 21 21'
_atom_sites_solution_hydrogens geom
_audit_creation_method SHELXL-2012
_cell_angle_alpha 90
_cell_angle_beta 90
_cell_angle_gamma 90
_cell_formula_units_Z 4
_cell_length_a 5.8624(1)
_cell_length_b 9.6327(2)
_cell_length_c 31.8680(6)
_cell_measurement_reflns_used 9948
_cell_measurement_temperature 100(2)
_cell_measurement_theta_max 68.509
_cell_measurement_theta_min 2.793
_cell_volume 1799.61(6)
_computing_cell_refinement APEX2
_computing_data_collection 'APEX2 (Bruker, 2013)'
_computing_data_reduction
;
SAINT (Bruker, 2013) and XPREP (Bruker, 2012)
;
_computing_molecular_graphics 'XSEED (Barbour, 2001)'
_computing_publication_material 'XSEED (Barbour, 2001)'
_computing_structure_refinement 'SHELXL-13 (Sheldrick, 2008)'
_computing_structure_solution 'SHELXS-13 (Sheldrick, 2008)'
_diffrn_ambient_temperature 100(2)
_diffrn_detector_area_resol_mean 8.33
_diffrn_measured_fraction_theta_full 0.974
_diffrn_measured_fraction_theta_max 0.973
_diffrn_measurement_device_type 'Bruker APEXII CCD'
_diffrn_measurement_method 'phi and omega scans'
_diffrn_radiation_monochromator graphite
_diffrn_radiation_source 'fine-focus sealed tube'
_diffrn_radiation_type CuK\a
_diffrn_radiation_wavelength 1.54178
_diffrn_reflns_av_R_equivalents 0.0872
_diffrn_reflns_av_unetI/netI 0.0366
_diffrn_reflns_laue_measured_fraction_full 0.974
_diffrn_reflns_laue_measured_fraction_max 0.973
_diffrn_reflns_limit_h_max 7
_diffrn_reflns_limit_h_min -1
_diffrn_reflns_limit_k_max 11
_diffrn_reflns_limit_k_min -1
_diffrn_reflns_limit_l_max 38
_diffrn_reflns_limit_l_min -1
_diffrn_reflns_number 12605
_diffrn_reflns_point_group_measured_fraction_full 0.575
_diffrn_reflns_point_group_measured_fraction_max 0.575
_diffrn_reflns_theta_full 67.679
_diffrn_reflns_theta_max 68.228
_diffrn_reflns_theta_min 2.773
_exptl_absorpt_coefficient_mu 0.865
_exptl_absorpt_correction_T_max 0.7531
_exptl_absorpt_correction_T_min 0.5189
_exptl_absorpt_correction_type multi-scan
_exptl_absorpt_process_details 'SADABS (Bruker, 2013)'
_exptl_crystal_colour colorless
_exptl_crystal_density_diffrn 1.374
_exptl_crystal_description 'transparent block'
_exptl_crystal_F_000 784
_exptl_crystal_size_max 0.326
_exptl_crystal_size_mid 0.196
_exptl_crystal_size_min 0.074
_refine_diff_density_max 0.244
_refine_diff_density_min -0.229
_refine_diff_density_rms 0.044
_refine_ls_abs_structure_details
;
No quotients, so Flack parameter determined by classical intensity fit
;
_refine_ls_abs_structure_Flack 0.4(3)
_refine_ls_extinction_method none
_refine_ls_goodness_of_fit_ref 1.056
_refine_ls_hydrogen_treatment constr
_refine_ls_matrix_type full
_refine_ls_number_parameters 246
_refine_ls_number_reflns 1893
_refine_ls_number_restraints 0
_refine_ls_restrained_S_all 1.056
_refine_ls_R_factor_all 0.0476
_refine_ls_R_factor_gt 0.0400
_refine_ls_shift/su_max 0.000
_refine_ls_shift/su_mean 0.000
_refine_ls_structure_factor_coef Fsqd
_refine_ls_weighting_details
;
 w=1/[\s^2^(Fo^2^)+(0.0495P)^2^+0.6676P]
 where P=(Fo^2^+2Fc^2^)/3
;
_refine_ls_weighting_scheme calc
_refine_ls_wR_factor_gt 0.0965
_refine_ls_wR_factor_ref 0.1003
_reflns_Friedel_coverage 0.000
_reflns_friedel_fraction_full 0.000
_reflns_friedel_fraction_max 0.000
_reflns_number_gt 1717
_reflns_number_total 1893
_reflns_threshold_expression 'I > 2\s(I)'
_cod_data_source_file ol5b01391_si_003.cif
_cod_data_source_block twin4
_cod_depositor_comments 'Adding full bibliography for 1520658.cif.'
_cod_database_code 1520658
_shelx_space_group_comment
;
The symmetry employed for this shelxl refinement is uniquely defined
by the following loop, which should always be used as a source of
symmetry information in preference to the above space-group names.
They are only intended as comments.
;
_shelx_estimated_absorpt_t_min 0.766
_shelx_estimated_absorpt_t_max 0.939
_shelxl_version_number 2012-9

loop_
_space_group_symop_operation_xyz
'x, y, z'
'-x+1/2, -y, z+1/2'
'x+1/2, -y+1/2, -z'
'-x, y+1/2, -z+1/2'

loop_
_atom_site_label
_atom_site_type_symbol
_atom_site_fract_x
_atom_site_fract_y
_atom_site_fract_z
_atom_site_U_iso_or_equiv
_atom_site_adp_type
_atom_site_occupancy
_atom_site_site_symmetry_order
_atom_site_calc_flag
_atom_site_refinement_flags_posn
_atom_site_refinement_flags_adp
O1 O 0.7945(3) 0.5999(2) -0.10414(5) 0.0255(4) Uani 1 1 d . .
O2 O 1.0973(4) 0.6805(2) -0.06814(6) 0.0302(5) Uani 1 1 d . .
O3 O 0.1983(3) 0.3483(2) -0.03464(5) 0.0275(5) Uani 1 1 d . .
O4 O 0.1891(3) 0.3316(2) 0.03313(5) 0.0271(5) Uani 1 1 d . .
O5 O 0.7957(4) 0.5372(2) 0.11584(6) 0.0384(6) Uani 1 1 d . .
O6 O 1.0888(4) 0.6241(2) 0.08377(6) 0.0342(5) Uani 1 1 d . .
N1 N 0.2778(4) 0.3713(2) 0.00038(6) 0.0228(5) Uani 1 1 d . .
N2 N 0.8983(5) 0.5723(2) 0.08416(7) 0.0262(5) Uani 1 1 d . .
C1 C 0.8913(5) 0.6552(3) -0.14276(8) 0.0288(7) Uani 1 1 d . .
H1A H 1.0494 0.6212 -0.1464 0.035 Uiso 1 1 calc R U
H1B H 0.8945 0.7579 -0.1417 0.035 Uiso 1 1 calc R U
C2 C 0.7443(5) 0.6070(3) -0.17881(8) 0.0269(6) Uani 1 1 d . .
H2 H 0.7456 0.5032 -0.1794 0.032 Uiso 1 1 calc R U
C3 C 0.8518(5) 0.6602(4) -0.21937(8) 0.0313(7) Uani 1 1 d . .
H3A H 0.8624 0.7626 -0.2176 0.038 Uiso 1 1 calc R U
H3B H 1.0093 0.6237 -0.2211 0.038 Uiso 1 1 calc R U
C4 C 0.7287(5) 0.6231(3) -0.25984(8) 0.0315(7) Uani 1 1 d . .
H4 H 0.5814 0.6755 -0.2599 0.038 Uiso 1 1 calc R U
C5 C 0.8646(6) 0.6719(4) -0.29816(8) 0.0332(8) Uani 1 1 d . .
C6 C 1.0752(7) 0.6148(4) -0.30749(9) 0.0398(8) Uani 1 1 d . .
H6 H 1.1402 0.5481 -0.2891 0.048 Uiso 1 1 calc R U
C7 C 1.1931(7) 0.6540(4) -0.34365(10) 0.0480(10) Uani 1 1 d . .
H7 H 1.3364 0.6132 -0.3501 0.058 Uiso 1 1 calc R U
C8 C 1.0997(7) 0.7527(4) -0.37007(9) 0.0471(10) Uani 1 1 d . .
H8 H 1.1797 0.7810 -0.3945 0.057 Uiso 1 1 calc R U
C9 C 0.8896(7) 0.8101(4) -0.36076(9) 0.0430(9) Uani 1 1 d . .
H9 H 0.8242 0.8771 -0.3790 0.052 Uiso 1 1 calc R U
C10 C 0.7744(6) 0.7700(3) -0.32484(8) 0.0362(8) Uani 1 1 d . .
H10 H 0.6309 0.8108 -0.3185 0.043 Uiso 1 1 calc R U
C11 C 0.6698(7) 0.4708(4) -0.26351(9) 0.0402(9) Uani 1 1 d . .
H11A H 0.6073 0.4522 -0.2915 0.060 Uiso 1 1 calc R U
H11B H 0.5562 0.4465 -0.2422 0.060 Uiso 1 1 calc R U
H11C H 0.8077 0.4150 -0.2593 0.060 Uiso 1 1 calc R U
C12 C 0.5002(5) 0.6554(4) -0.17290(9) 0.0393(8) Uani 1 1 d . .
H12A H 0.4417 0.6206 -0.1461 0.059 Uiso 1 1 calc R U
H12B H 0.4056 0.6198 -0.1959 0.059 Uiso 1 1 calc R U
H12C H 0.4955 0.7571 -0.1729 0.059 Uiso 1 1 calc R U
C13 C 0.9126(5) 0.6248(3) -0.06939(8) 0.0238(6) Uani 1 1 d . .
C14 C 0.7904(5) 0.5740(3) -0.03129(8) 0.0213(6) Uani 1 1 d . .
C15 C 0.5868(5) 0.5008(3) -0.03373(8) 0.0216(6) Uani 1 1 d . .
H15 H 0.5163 0.4836 -0.0601 0.026 Uiso 1 1 calc R U
C16 C 0.4888(4) 0.4534(3) 0.00314(8) 0.0209(6) Uani 1 1 d . .
C17 C 0.5844(5) 0.4760(3) 0.04242(8) 0.0213(6) Uani 1 1 d . .
H17 H 0.5145 0.4427 0.0674 0.026 Uiso 1 1 calc R U
C18 C 0.7860(5) 0.5494(3) 0.04326(8) 0.0218(6) Uani 1 1 d . .
C19 C 0.8914(5) 0.5989(3) 0.00757(8) 0.0219(6) Uani 1 1 d . .
H19 H 1.0306 0.6490 0.0095 0.026 Uiso 1 1 calc R U

loop_
_atom_site_aniso_label
_atom_site_aniso_U_11
_atom_site_aniso_U_22
_atom_site_aniso_U_33
_atom_site_aniso_U_23
_atom_site_aniso_U_13
_atom_site_aniso_U_12
O1 0.0222(10) 0.0322(12) 0.0220(9) -0.0007(7) 0.0030(8) -0.0033(9)
O2 0.0240(11) 0.0346(13) 0.0321(10) -0.0006(8) 0.0010(9) -0.0081(10)
O3 0.0235(10) 0.0284(12) 0.0306(10) -0.0017(8) -0.0055(9) -0.0032(10)
O4 0.0234(10) 0.0281(12) 0.0298(9) 0.0032(8) 0.0031(8) -0.0031(9)
O5 0.0450(14) 0.0451(14) 0.0251(10) 0.0043(9) -0.0050(9) -0.0124(13)
O6 0.0269(11) 0.0394(14) 0.0362(10) -0.0034(9) -0.0070(9) -0.0077(11)
N1 0.0197(11) 0.0193(13) 0.0295(11) -0.0007(9) -0.0027(10) 0.0030(10)
N2 0.0280(13) 0.0238(14) 0.0269(11) -0.0015(9) -0.0068(11) -0.0014(11)
C1 0.0231(15) 0.0374(19) 0.0257(13) 0.0003(12) 0.0058(12) -0.0048(14)
C2 0.0255(16) 0.0282(16) 0.0268(13) 0.0010(11) 0.0016(12) -0.0012(12)
C3 0.0248(16) 0.042(2) 0.0269(13) -0.0020(13) 0.0060(12) -0.0039(14)
C4 0.0289(16) 0.0361(18) 0.0294(13) 0.0000(12) 0.0035(13) -0.0024(14)
C5 0.039(2) 0.0362(19) 0.0245(13) -0.0077(12) 0.0022(12) -0.0111(15)
C6 0.044(2) 0.042(2) 0.0331(15) -0.0087(14) -0.0029(15) -0.0078(17)
C7 0.0351(19) 0.059(3) 0.0496(19) -0.0264(18) 0.0119(16) -0.011(2)
C8 0.065(2) 0.049(2) 0.0272(14) -0.0109(15) 0.0162(17) -0.029(2)
C9 0.065(3) 0.040(2) 0.0250(14) -0.0009(13) -0.0006(15) -0.0094(19)
C10 0.0432(19) 0.0365(19) 0.0288(14) -0.0066(12) 0.0008(14) -0.0084(16)
C11 0.055(2) 0.033(2) 0.0324(15) -0.0031(13) 0.0036(15) -0.0110(17)
C12 0.0262(16) 0.063(3) 0.0292(15) 0.0046(15) 0.0026(12) 0.0041(16)
C13 0.0231(14) 0.0202(16) 0.0280(13) -0.0036(11) 0.0003(12) 0.0016(13)
C14 0.0176(14) 0.0188(15) 0.0274(13) -0.0016(10) 0.0002(11) 0.0036(11)
C15 0.0208(14) 0.0193(15) 0.0246(12) -0.0034(10) -0.0019(11) 0.0046(12)
C16 0.0161(12) 0.0175(16) 0.0292(13) -0.0014(11) -0.0007(11) 0.0020(11)
C17 0.0221(14) 0.0177(15) 0.0240(12) -0.0011(10) -0.0011(11) 0.0026(12)
C18 0.0224(14) 0.0178(14) 0.0251(12) -0.0026(10) -0.0036(11) 0.0046(12)
C19 0.0195(13) 0.0162(15) 0.0300(14) -0.0010(10) -0.0018(11) 0.0012(11)

loop_
_atom_type_symbol
_atom_type_description
_atom_type_scat_dispersion_real
_atom_type_scat_dispersion_imag
_atom_type_scat_source
C C 0.0181 0.0091 'International Tables Vol C Tables 4.2.6.8 and 6.1.1.4'
H H 0.0000 0.0000 'International Tables Vol C Tables 4.2.6.8 and 6.1.1.4'
N N 0.0311 0.0180 'International Tables Vol C Tables 4.2.6.8 and 6.1.1.4'
O O 0.0492 0.0322 'International Tables Vol C Tables 4.2.6.8 and 6.1.1.4'

loop_
_geom_angle_atom_site_label_1
_geom_angle_atom_site_label_2
_geom_angle_atom_site_label_3
_geom_angle
C13 O1 C1 115.8(2)
O4 N1 O3 123.7(2)
O4 N1 C16 118.2(2)
O3 N1 C16 118.1(2)
O5 N2 O6 124.8(2)
O5 N2 C18 117.9(3)
O6 N2 C18 117.3(2)
O1 C1 C2 108.0(2)
O1 C1 H1A 110.1
C2 C1 H1A 110.1
O1 C1 H1B 110.1
C2 C1 H1B 110.1
H1A C1 H1B 108.4
C1 C2 C12 110.5(2)
C1 C2 C3 107.8(2)
C12 C2 C3 113.1(3)
C1 C2 H2 108.5
C12 C2 H2 108.5
C3 C2 H2 108.5
C4 C3 C2 116.3(3)
C4 C3 H3A 108.2
C2 C3 H3A 108.2
C4 C3 H3B 108.2
C2 C3 H3B 108.2
H3A C3 H3B 107.4
C11 C4 C3 113.7(3)
C11 C4 C5 110.8(3)
C3 C4 C5 110.9(3)
C11 C4 H4 107.0
C3 C4 H4 107.0
C5 C4 H4 107.0
C10 C5 C6 118.9(3)
C10 C5 C4 120.2(3)
C6 C5 C4 120.9(3)
C5 C6 C7 120.8(4)
C5 C6 H6 119.6
C7 C6 H6 119.6
C8 C7 C6 119.5(4)
C8 C7 H7 120.2
C6 C7 H7 120.2
C9 C8 C7 119.8(3)
C9 C8 H8 120.1
C7 C8 H8 120.1
C8 C9 C10 120.1(4)
C8 C9 H9 120.0
C10 C9 H9 120.0
C5 C10 C9 121.0(3)
C5 C10 H10 119.5
C9 C10 H10 119.5
C4 C11 H11A 109.5
C4 C11 H11B 109.5
H11A C11 H11B 109.5
C4 C11 H11C 109.5
H11A C11 H11C 109.5
H11B C11 H11C 109.5
C2 C12 H12A 109.5
C2 C12 H12B 109.5
H12A C12 H12B 109.5
C2 C12 H12C 109.5
H12A C12 H12C 109.5
H12B C12 H12C 109.5
O2 C13 O1 125.1(3)
O2 C13 C14 123.3(2)
O1 C13 C14 111.7(2)
C15 C14 C19 120.2(2)
C15 C14 C13 122.2(2)
C19 C14 C13 117.6(3)
C16 C15 C14 118.4(2)
C16 C15 H15 120.8
C14 C15 H15 120.8
C15 C16 C17 123.1(3)
C15 C16 N1 118.4(2)
C17 C16 N1 118.5(2)
C18 C17 C16 116.4(2)
C18 C17 H17 121.8
C16 C17 H17 121.8
C17 C18 C19 123.1(2)
C17 C18 N2 118.5(2)
C19 C18 N2 118.4(3)
C18 C19 C14 118.9(3)
C18 C19 H19 120.6
C14 C19 H19 120.6

loop_
_geom_bond_atom_site_label_1
_geom_bond_atom_site_label_2
_geom_bond_distance
O1 C13 1.328(3)
O1 C1 1.456(3)
O2 C13 1.209(4)
O3 N1 1.230(3)
O4 N1 1.227(3)
O5 N2 1.223(3)
O6 N2 1.223(3)
N1 C16 1.471(4)
N2 C18 1.477(3)
C1 C2 1.509(4)
C1 H1A 0.9900
C1 H1B 0.9900
C2 C12 1.516(4)
C2 C3 1.526(4)
C2 H2 1.0000
C3 C4 1.520(4)
C3 H3A 0.9900
C3 H3B 0.9900
C4 C11 1.512(5)
C4 C5 1.532(4)
C4 H4 1.0000
C5 C10 1.377(5)
C5 C6 1.384(5)
C6 C7 1.396(5)
C6 H6 0.9500
C7 C8 1.383(6)
C7 H7 0.9500
C8 C9 1.382(6)
C8 H8 0.9500
C9 C10 1.384(4)
C9 H9 0.9500
C10 H10 0.9500
C11 H11A 0.9800
C11 H11B 0.9800
C11 H11C 0.9800
C12 H12A 0.9800
C12 H12B 0.9800
C12 H12C 0.9800
C13 C14 1.492(4)
C14 C15 1.389(4)
C14 C19 1.393(4)
C15 C16 1.386(4)
C15 H15 0.9500
C16 C17 1.388(4)
C17 C18 1.377(4)
C17 H17 0.9500
C18 C19 1.380(4)
C19 H19 0.9500

loop_
_geom_torsion_atom_site_label_1
_geom_torsion_atom_site_label_2
_geom_torsion_atom_site_label_3
_geom_torsion_atom_site_label_4
_geom_torsion
C13 O1 C1 C2 175.6(2)
O1 C1 C2 C12 58.3(3)
O1 C1 C2 C3 -177.7(2)
C1 C2 C3 C4 -179.9(3)
C12 C2 C3 C4 -57.5(4)
C2 C3 C4 C11 -49.5(4)
C2 C3 C4 C5 -175.2(3)
C11 C4 C5 C10 115.8(3)
C3 C4 C5 C10 -116.9(3)
C11 C4 C5 C6 -61.7(4)
C3 C4 C5 C6 65.6(4)
C10 C5 C6 C7 -1.0(5)
C4 C5 C6 C7 176.5(3)
C5 C6 C7 C8 1.0(5)
C6 C7 C8 C9 -0.9(5)
C7 C8 C9 C10 0.7(5)
C6 C5 C10 C9 0.9(5)
C4 C5 C10 C9 -176.7(3)
C8 C9 C10 C5 -0.8(5)
C1 O1 C13 O2 -5.1(4)
C1 O1 C13 C14 175.4(2)
O2 C13 C14 C15 -174.9(3)
O1 C13 C14 C15 4.6(4)
O2 C13 C14 C19 3.2(4)
O1 C13 C14 C19 -177.4(2)
C19 C14 C15 C16 -0.2(4)
C13 C14 C15 C16 177.8(3)
C14 C15 C16 C17 0.2(4)
C14 C15 C16 N1 -177.7(2)
O4 N1 C16 C15 -178.7(2)
O3 N1 C16 C15 0.2(4)
O4 N1 C16 C17 3.3(4)
O3 N1 C16 C17 -177.8(2)
C15 C16 C17 C18 0.0(4)
N1 C16 C17 C18 177.9(2)
C16 C17 C18 C19 -0.1(4)
C16 C17 C18 N2 -178.1(2)
O5 N2 C18 C17 -7.2(4)
O6 N2 C18 C17 172.1(2)
O5 N2 C18 C19 174.7(3)
O6 N2 C18 C19 -6.0(4)
C17 C18 C19 C14 0.0(4)
N2 C18 C19 C14 178.1(2)
C15 C14 C19 C18 0.1(4)
C13 C14 C19 C18 -178.0(3)
